data_7210563
loop_
_publ_author_name
'Chen, Lei'
'Zhang, Li'
'Li, Shun-Li'
'Qiu, Yong-Qing'
'Shao, Kui-Zhan'
'Wang, Xin-Long'
'Su, Zhong-Min'

_publ_section_title
;
 Self-assembly of metal--organic frameworks based on N-donor ligand and
 flexible tricarboxylic acids with different angular characters
;
_journal_issue 40
_journal_name_full CrystEngComm
_journal_page_first 8214
_journal_paper_doi 10.1039/c3ce40910d
_journal_volume 15
_journal_year 2013
_chemical_formula_sum 'C68 H56 N12 O18 Zn3'
_chemical_formula_weight 1525.36
_chemical_name_systematic
;
 ?
;
_space_group_IT_number 2
_symmetry_cell_setting triclinic
_symmetry_space_group_name_Hall '-P 1'
_symmetry_space_group_name_H-M 'P -1'
_atom_sites_solution_hydrogens geom
_atom_sites_solution_primary direct
_atom_sites_solution_secondary difmap
_audit_creation_method SHELXL-97
_cell_angle_alpha 73.8180(10)
_cell_angle_beta 82.7680(10)
_cell_angle_gamma 67.5620(10)
_cell_formula_units_Z 2
_cell_length_a 12.8340(12)
_cell_length_b 16.3130(15)
_cell_length_c 17.9830(17)
_cell_measurement_reflns_used 'total reflection'
_cell_measurement_temperature 293(2)
_cell_measurement_theta_max 26.04
_cell_measurement_theta_min 1.33
_cell_volume 3341.2(5)
_computing_cell_refinement 'Bruker SMART'
_computing_data_collection 'Bruker SMART'
_computing_data_reduction 'Bruker SMART'
_computing_molecular_graphics 'Bruker SHELXTL'
_computing_publication_material 'Bruker SHELXTL'
_computing_structure_refinement 'SHELXL-97 (Sheldrick, 1997)'
_computing_structure_solution 'SHELXS-97 (Sheldrick, 1990)'
_diffrn_ambient_temperature 293(2)
_diffrn_measured_fraction_theta_full 0.983
_diffrn_measured_fraction_theta_max 0.981
_diffrn_measurement_device_type 'Bruker SMART APEX II CCD area-detector'
_diffrn_measurement_method '\f and \w scans'
_diffrn_radiation_monochromator graphite
_diffrn_radiation_source 'fine-focus sealed tube'
_diffrn_radiation_type MoK\a
_diffrn_radiation_wavelength 0.71069
_diffrn_reflns_av_R_equivalents 0.0326
_diffrn_reflns_av_sigmaI/netI 0.0826
_diffrn_reflns_limit_h_max 15
_diffrn_reflns_limit_h_min -14
_diffrn_reflns_limit_k_max 19
_diffrn_reflns_limit_k_min -12
_diffrn_reflns_limit_l_max 21
_diffrn_reflns_limit_l_min -17
_diffrn_reflns_number 16984
_diffrn_reflns_theta_full 25.00
_diffrn_reflns_theta_max 25.04
_diffrn_reflns_theta_min 1.40
_diffrn_standards_interval_time 0
_diffrn_standards_number 0
_exptl_absorpt_coefficient_mu 1.150
_exptl_absorpt_correction_T_max 0.819
_exptl_absorpt_correction_T_min 0.759
_exptl_absorpt_correction_type multi-scan
_exptl_absorpt_process_details 'SADABS (Sheldrick, 1996)'
_exptl_crystal_colour colorless
_exptl_crystal_density_diffrn 1.516
_exptl_crystal_density_method 'not measured'
_exptl_crystal_description block
_exptl_crystal_F_000 1564
_exptl_crystal_size_max 0.26
_exptl_crystal_size_mid 0.22
_exptl_crystal_size_min 0.18
_refine_diff_density_max 1.176
_refine_diff_density_min -0.592
_refine_diff_density_rms 0.074
_refine_ls_extinction_method none
_refine_ls_goodness_of_fit_ref 0.972
_refine_ls_hydrogen_treatment constr
_refine_ls_matrix_type full
_refine_ls_number_parameters 919
_refine_ls_number_reflns 11616
_refine_ls_number_restraints 24
_refine_ls_restrained_S_all 0.972
_refine_ls_R_factor_all 0.0985
_refine_ls_R_factor_gt 0.0525
_refine_ls_shift/su_max 0.001
_refine_ls_shift/su_mean 0.000
_refine_ls_structure_factor_coef Fsqd
_refine_ls_weighting_details 'calc w=1/[\s^2^(Fo^2^)+(0.0683P)^2^+0.0000P] where P=(Fo^2^+2Fc^2^)/3'
_refine_ls_weighting_scheme calc
_refine_ls_wR_factor_gt 0.1185
_refine_ls_wR_factor_ref 0.1396
_reflns_number_gt 7252
_reflns_number_total 11616
_reflns_threshold_expression >2sigma(I)
_cod_data_source_file c3ce40910d.txt
_cod_data_source_block mm
_cod_depositor_comments
;
The following automatic conversions were performed:

'_symmetry_cell_setting' value 'Triclinic' changed to 'triclinic'
according to /home/saulius/struct/CIF-dictionaries/cif_core.dic
dictionary named 'cif_core.dic' version 2.4.2 from 2011-04-26.

Automatic conversion script
Id: cif_fix_values 1891 2012-01-12 08:04:46Z andrius 
;
_cod_original_sg_symbol_H-M P-1
_cod_database_code 7210563

loop_
_symmetry_equiv_pos_as_xyz
'x, y, z'
'-x, -y, -z'

loop_
_atom_site_label
_atom_site_type_symbol
_atom_site_fract_x
_atom_site_fract_y
_atom_site_fract_z
_atom_site_U_iso_or_equiv
_atom_site_adp_type
_atom_site_occupancy
_atom_site_symmetry_multiplicity
_atom_site_calc_flag
_atom_site_refinement_flags
Zn1 Zn 0.19121(5) 0.82001(4) 0.78409(3) 0.03586(16) Uani 1 1 d .
Zn2 Zn 0.38181(5) 1.09674(4) 0.31996(3) 0.03875(16) Uani 1 1 d .
Zn3 Zn 1.11573(5) 0.61639(4) 1.28294(3) 0.03765(16) Uani 1 1 d .
O12 O -0.0457(3) 0.8567(2) 0.43927(18) 0.0509(9) Uani 1 1 d .
C16 C 0.9367(4) 0.5905(4) 1.2543(3) 0.0448(13) Uani 1 1 d .
O11 O 0.2121(3) 1.0055(2) 0.27976(19) 0.0463(9) Uani 1 1 d .
N7 N 0.7161(3) 1.4050(2) 0.5250(2) 0.0393(10) Uani 1 1 d .
O5 O 0.6913(3) 0.5131(2) 1.05947(19) 0.0494(9) Uani 1 1 d .
N2 N 0.2427(3) 1.0234(3) 0.8506(2) 0.0407(10) Uani 1 1 d .
O7 O 0.9276(3) 0.6611(3) 1.2042(2) 0.0683(12) Uani 1 1 d .
O6 O 1.0027(3) 0.5579(2) 1.3111(2) 0.0528(10) Uani 1 1 d .
C22 C 0.0722(4) 0.8593(3) 0.5339(3) 0.0357(11) Uani 1 1 d .
H22 H 0.0404 0.8263 0.5746 0.043 Uiso 1 1 calc R
O1 O 0.3024(3) 0.7321(2) 0.9417(2) 0.0543(10) Uani 1 1 d .
N6 N 0.4325(3) 1.2985(3) 0.3901(2) 0.0415(10) Uani 1 1 d .
O2 O 0.3319(3) 0.7198(2) 0.8200(2) 0.0496(9) Uani 1 1 d .
C1 C 0.4768(4) 0.6239(3) 0.9082(3) 0.0357(11) Uani 1 1 d .
C18 C 0.2019(4) 0.9388(3) 0.4868(3) 0.0334(11) Uani 1 1 d .
H18 H 0.2568 0.9587 0.4960 0.040 Uiso 1 1 calc R
N8 N 0.8121(3) 1.4141(3) 0.6137(2) 0.0382(10) Uani 1 1 d .
C21 C 0.0366(4) 0.8808(3) 0.4601(3) 0.0340(11) Uani 1 1 d .
C19 C 0.1648(4) 0.9600(3) 0.4126(3) 0.0305(10) Uani 1 1 d .
C10 C 0.7256(4) 0.5199(3) 1.1827(3) 0.0380(12) Uani 1 1 d .
C6 C 0.5254(4) 0.6042(3) 0.9791(3) 0.0338(11) Uani 1 1 d .
H6 H 0.4860 0.6341 1.0168 0.041 Uiso 1 1 calc R
O10 O 0.2506(3) 1.0687(2) 0.3633(2) 0.0494(9) Uani 1 1 d .
C26 C -0.1841(4) 0.7926(3) 0.4593(3) 0.0380(12) Uani 1 1 d .
N10 N 0.0002(3) 0.6697(3) 0.9069(2) 0.0439(11) Uani 1 1 d .
O9 O 0.2838(3) 0.8752(3) 0.6384(2) 0.0601(11) Uani 1 1 d .
N5 N 0.3735(3) 1.2100(3) 0.3483(2) 0.0408(10) Uani 1 1 d .
N9 N 0.0672(3) 0.7760(3) 0.8445(2) 0.0425(10) Uani 1 1 d .
C23 C 0.1972(4) 0.8648(3) 0.6279(3) 0.0379(12) Uani 1 1 d .
C2 C 0.5334(4) 0.5788(3) 0.8518(3) 0.0385(12) Uani 1 1 d .
H2 H 0.4996 0.5923 0.8049 0.046 Uiso 1 1 calc R
C48 C 0.5033(4) 1.3274(3) 0.4255(3) 0.0400(12) Uani 1 1 d .
C51 C 0.6418(4) 1.3795(3) 0.4905(3) 0.0394(12) Uani 1 1 d .
C30 C -0.3571(4) 0.8523(3) 0.3894(3) 0.0452(13) Uani 1 1 d .
C60 C -0.0022(4) 0.5828(4) 0.9547(3) 0.0440(13) Uani 1 1 d .
N1 N 0.1992(3) 0.9352(3) 0.7973(2) 0.0409(10) Uani 1 1 d .
C14 C 0.8671(4) 0.5351(3) 1.2489(3) 0.0400(12) Uani 1 1 d .
C13 C 0.8926(4) 0.4474(4) 1.2928(3) 0.0448(13) Uani 1 1 d .
H13 H 0.9492 0.4226 1.3290 0.054 Uiso 1 1 calc R
C7 C 0.3606(4) 0.6975(3) 0.8904(3) 0.0410(12) Uani 1 1 d .
C39 C 0.3385(5) 1.1044(4) 1.0240(3) 0.0465(13) Uani 1 1 d .
C5 C 0.6335(4) 0.5390(3) 0.9927(3) 0.0360(11) Uani 1 1 d .
C20 C 0.0817(4) 0.9308(3) 0.3991(3) 0.0347(11) Uani 1 1 d .
H20 H 0.0567 0.9450 0.3491 0.042 Uiso 1 1 calc R
C36 C 0.2783(4) 1.0514(3) 0.9086(3) 0.0449(13) Uani 1 1 d .
C17 C 0.1567(4) 0.8872(3) 0.5479(3) 0.0336(11) Uani 1 1 d .
C31 C -0.2827(4) 0.8636(3) 0.4329(3) 0.0422(12) Uani 1 1 d .
H31 H -0.3002 0.9197 0.4441 0.051 Uiso 1 1 calc R
C3 C 0.6417(4) 0.5128(3) 0.8662(3) 0.0380(12) Uani 1 1 d .
O8 O 0.1366(3) 0.8361(2) 0.68367(19) 0.0510(9) Uani 1 1 d .
C4 C 0.6908(4) 0.4942(3) 0.9357(3) 0.0393(12) Uani 1 1 d .
H4 H 0.7635 0.4511 0.9448 0.047 Uiso 1 1 calc R
C25 C -0.1003(4) 0.8078(3) 0.4996(3) 0.0416(12) Uani 1 1 d .
H25A H -0.1379 0.8435 0.5368 0.050 Uiso 1 1 calc R
H25B H -0.0461 0.7497 0.5265 0.050 Uiso 1 1 calc R
C50 C 0.6343(4) 1.2946(3) 0.5224(3) 0.0480(14) Uani 1 1 d .
H50 H 0.6772 1.2548 0.5649 0.058 Uiso 1 1 calc R
C34 C 0.1819(4) 1.0194(4) 0.7447(3) 0.0485(13) Uani 1 1 d .
H34 H 0.1565 1.0356 0.6945 0.058 Uiso 1 1 calc R
C35 C 0.2353(4) 0.9416(3) 0.8595(3) 0.0469(13) Uani 1 1 d .
H35 H 0.2538 0.8948 0.9047 0.056 Uiso 1 1 calc R
C24 C 0.2121(4) 1.0148(3) 0.3452(3) 0.0365(11) Uani 1 1 d .
C55 C 0.5820(5) 1.4378(3) 0.4270(3) 0.0498(14) Uani 1 1 d .
H55 H 0.5877 1.4950 0.4065 0.060 Uiso 1 1 calc R
C59 C 0.0859(4) 0.6988(3) 0.8976(3) 0.0419(12) Uani 1 1 d .
H59 H 0.1517 0.6677 0.9257 0.050 Uiso 1 1 calc R
C52 C 0.7334(4) 1.3866(3) 0.6004(3) 0.0385(12) Uani 1 1 d .
H52 H 0.6945 1.3577 0.6392 0.046 Uiso 1 1 calc R
C54 C 0.7880(5) 1.4482(4) 0.4871(3) 0.0544(15) Uani 1 1 d .
H54 H 0.7954 1.4696 0.4338 0.065 Uiso 1 1 calc R
C53 C 0.8461(4) 1.4537(4) 0.5423(3) 0.0488(14) Uani 1 1 d .
H53 H 0.9005 1.4802 0.5331 0.059 Uiso 1 1 calc R
C9 C 0.6398(4) 0.5581(3) 1.1205(3) 0.0422(12) Uani 1 1 d .
H9A H 0.5720 0.5458 1.1404 0.051 Uiso 1 1 calc R
H9B H 0.6201 0.6238 1.1015 0.051 Uiso 1 1 calc R
C44 C 0.2541(7) 1.1423(4) 0.9012(4) 0.086(2) Uani 1 1 d .
H44 H 0.2169 1.1860 0.8580 0.103 Uiso 1 1 calc R
C15 C 0.7845(4) 0.5713(3) 1.1935(3) 0.0381(11) Uani 1 1 d .
H15 H 0.7685 0.6309 1.1632 0.046 Uiso 1 1 calc R
C45 C 0.3267(4) 1.3515(4) 0.3614(3) 0.0563(15) Uani 1 1 d .
H45 H 0.2868 1.4127 0.3607 0.068 Uiso 1 1 calc R
C33 C 0.2074(5) 1.0733(4) 0.7767(3) 0.0509(14) Uani 1 1 d .
H33 H 0.2024 1.1332 0.7538 0.061 Uiso 1 1 calc R
C27 C -0.1626(5) 0.7099(4) 0.4441(4) 0.0620(17) Uani 1 1 d .
H27 H -0.0971 0.6610 0.4625 0.074 Uiso 1 1 calc R
C11 C 0.7508(5) 0.4316(3) 1.2286(3) 0.0517(14) Uani 1 1 d .
H11 H 0.7115 0.3964 1.2228 0.062 Uiso 1 1 calc R
C56 C 0.5121(5) 1.4112(4) 0.3930(3) 0.0520(14) Uani 1 1 d .
H56 H 0.4722 1.4498 0.3489 0.062 Uiso 1 1 calc R
C29 C -0.3346(4) 0.7690(4) 0.3751(3) 0.0528(14) Uani 1 1 d .
H29 H -0.3854 0.7611 0.3477 0.063 Uiso 1 1 calc R
C58 C -0.0375(4) 0.7977(4) 0.8174(3) 0.0584(16) Uani 1 1 d .
H58 H -0.0739 0.8492 0.7786 0.070 Uiso 1 1 calc R
C49 C 0.5625(4) 1.2692(3) 0.4906(3) 0.0472(13) Uani 1 1 d .
H49 H 0.5541 1.2132 0.5128 0.057 Uiso 1 1 calc R
C28 C -0.2372(5) 0.6970(4) 0.4013(4) 0.0671(18) Uani 1 1 d .
H28 H -0.2206 0.6406 0.3909 0.080 Uiso 1 1 calc R
C12 C 0.8345(5) 0.3951(4) 1.2834(3) 0.0587(16) Uani 1 1 d .
H12 H 0.8515 0.3354 1.3137 0.070 Uiso 1 1 calc R
C46 C 0.2923(4) 1.2968(3) 0.3345(3) 0.0521(15) Uani 1 1 d .
H46 H 0.2242 1.3149 0.3104 0.062 Uiso 1 1 calc R
C47 C 0.4560(4) 1.2143(3) 0.3817(3) 0.0455(13) Uani 1 1 d .
H47 H 0.5224 1.1650 0.3974 0.055 Uiso 1 1 calc R
C37 C 0.3276(6) 0.9888(4) 0.9732(4) 0.0720(19) Uani 1 1 d .
H37 H 0.3425 0.9271 0.9784 0.086 Uiso 1 1 calc R
C57 C -0.0793(5) 0.7335(4) 0.8554(4) 0.0641(18) Uani 1 1 d .
H57 H -0.1492 0.7324 0.8481 0.077 Uiso 1 1 calc R
C38 C 0.3560(6) 1.0158(4) 1.0314(3) 0.0691(18) Uani 1 1 d .
H38 H 0.3875 0.9723 1.0764 0.083 Uiso 1 1 calc R
C43 C 0.2860(7) 1.1686(5) 0.9593(4) 0.090(2) Uani 1 1 d .
H43 H 0.2716 1.2302 0.9543 0.108 Uiso 1 1 calc R
C8 C 0.7025(5) 0.4630(3) 0.8056(3) 0.0432(12) Uani 1 1 d .
C32 C -0.4607(5) 0.9332(4) 0.3562(4) 0.0566(15) Uani 1 1 d .
O14 O -0.4805(3) 1.0074(2) 0.3736(2) 0.0618(11) Uani 1 1 d .
O4 O 0.8066(3) 0.4410(3) 0.8013(2) 0.0676(11) Uani 1 1 d .
O3 O 0.6484(3) 0.4464(3) 0.7634(2) 0.0742(12) Uani 1 1 d .
N3 N 0.3677(4) 1.1304(3) 1.0857(2) 0.0517(12) Uani 1 1 d .
C40 C 0.3563(4) 1.0939(4) 1.1609(3) 0.0461(13) Uani 1 1 d .
H40 H 0.3295 1.0464 1.1805 0.055 Uiso 1 1 calc R
O13 O -0.5196(4) 0.9246(3) 0.3132(3) 0.109(2) Uani 1 1 d .
C42 C 0.4057(7) 1.2002(5) 1.0807(4) 0.093(3) Uani 1 1 d .
H42 H 0.4210 1.2390 1.0356 0.111 Uiso 1 1 calc R
N4 N 0.3872(4) 1.1332(3) 1.2036(2) 0.0500(11) Uani 1 1 d .
C41 C 0.4160(6) 1.2008(5) 1.1536(4) 0.085(2) Uani 1 1 d .
H41 H 0.4394 1.2416 1.1678 0.102 Uiso 1 1 calc R
N11 N 1.0917(3) 0.7495(3) 1.2380(2) 0.0419(10) Uani 1 1 d .
N12 N 1.0660(3) 0.8742(3) 1.1438(2) 0.0428(10) Uani 1 1 d .
C66 C 1.0337(4) 0.9381(3) 1.0706(3) 0.0429(12) Uani 1 1 d .
C65 C 1.0570(4) 0.7919(3) 1.1672(3) 0.0452(13) Uani 1 1 d .
H65 H 1.0293 0.7674 1.1368 0.054 Uiso 1 1 calc R
C63 C 1.1099(5) 0.8853(4) 1.2041(3) 0.0549(15) Uani 1 1 d .
H63 H 1.1257 0.9360 1.2051 0.066 Uiso 1 1 calc R
C64 C 1.1256(5) 0.8090(4) 1.2614(3) 0.0564(15) Uani 1 1 d .
H64 H 1.1548 0.7979 1.3095 0.068 Uiso 1 1 calc R
C68 C 1.0157(5) 1.0278(4) 1.0614(3) 0.0572(16) Uani 1 1 d .
H68 H 1.0264 1.0473 1.1028 0.069 Uiso 1 1 calc R
C67 C 1.0187(5) 0.9091(4) 1.0092(3) 0.0602(16) Uani 1 1 d .
H67 H 1.0314 0.8476 1.0149 0.072 Uiso 1 1 calc R
C62 C -0.0183(4) 0.5231(3) 0.9214(3) 0.0479(13) Uani 1 1 d .
H62 H -0.0309 0.5390 0.8686 0.057 Uiso 1 1 calc R
C61 C 0.0156(4) 0.5609(3) 1.0331(3) 0.0490(13) Uani 1 1 d .
H61 H 0.0258 0.6026 1.0550 0.059 Uiso 1 1 calc R
O1W O -0.5965(10) 0.8475(8) 0.2367(7) 0.084(4) Uani 0.50 1 d PU
O2W O 0.5243(6) 0.3544(5) 0.7124(5) 0.176(3) Uani 1 1 d U
O3W O 0.2990(7) 0.7498(6) 1.0842(5) 0.203(3) Uani 1 1 d U
O4W O 0.4700(9) 0.7867(7) 1.1016(6) 0.259(5) Uani 1 1 d U
O1W' O -0.6279(10) 0.8263(7) 0.2787(8) 0.094(3) Uani 0.50 1 d P

loop_
_atom_site_aniso_label
_atom_site_aniso_U_11
_atom_site_aniso_U_22
_atom_site_aniso_U_33
_atom_site_aniso_U_23
_atom_site_aniso_U_13
_atom_site_aniso_U_12
Zn1 0.0417(3) 0.0363(3) 0.0302(3) -0.0019(2) -0.0120(3) -0.0161(3)
Zn2 0.0438(3) 0.0388(3) 0.0416(4) -0.0118(3) -0.0096(3) -0.0198(3)
Zn3 0.0424(3) 0.0386(3) 0.0353(3) -0.0097(2) -0.0103(3) -0.0152(3)
O12 0.059(2) 0.078(3) 0.031(2) -0.0009(17) -0.0112(17) -0.046(2)
C16 0.045(3) 0.048(3) 0.046(3) -0.011(3) -0.006(3) -0.020(3)
O11 0.057(2) 0.056(2) 0.031(2) -0.0042(16) -0.0029(17) -0.0311(18)
N7 0.053(3) 0.038(2) 0.033(2) -0.0086(18) -0.012(2) -0.020(2)
O5 0.0390(19) 0.065(2) 0.035(2) -0.0196(17) -0.0167(16) 0.0003(17)
N2 0.056(3) 0.038(2) 0.032(2) -0.0058(18) -0.006(2) -0.022(2)
O7 0.077(3) 0.065(3) 0.075(3) 0.005(2) -0.025(2) -0.049(2)
O6 0.056(2) 0.071(3) 0.046(2) -0.0130(19) -0.0139(19) -0.036(2)
C22 0.033(3) 0.045(3) 0.031(3) -0.005(2) -0.004(2) -0.018(2)
O1 0.045(2) 0.056(2) 0.049(2) -0.0110(19) -0.0100(19) -0.0025(18)
N6 0.047(2) 0.034(2) 0.049(3) -0.0164(19) -0.013(2) -0.012(2)
O2 0.051(2) 0.046(2) 0.047(2) -0.0023(17) -0.0255(18) -0.0118(17)
C1 0.037(3) 0.031(3) 0.041(3) -0.001(2) -0.013(2) -0.017(2)
C18 0.032(3) 0.034(3) 0.037(3) -0.011(2) -0.006(2) -0.012(2)
N8 0.039(2) 0.044(2) 0.035(2) -0.0105(19) -0.0091(19) -0.0154(19)
C21 0.032(3) 0.043(3) 0.031(3) -0.009(2) -0.009(2) -0.017(2)
C19 0.034(3) 0.025(2) 0.032(3) -0.0086(19) -0.003(2) -0.008(2)
C10 0.042(3) 0.045(3) 0.031(3) -0.009(2) -0.009(2) -0.018(2)
C6 0.034(3) 0.035(3) 0.036(3) -0.004(2) -0.005(2) -0.018(2)
O10 0.062(2) 0.049(2) 0.051(2) -0.0155(17) 0.0066(19) -0.0353(19)
C26 0.040(3) 0.037(3) 0.037(3) -0.002(2) -0.002(2) -0.019(2)
N10 0.037(2) 0.045(2) 0.044(3) 0.008(2) -0.006(2) -0.021(2)
O9 0.049(2) 0.099(3) 0.046(2) -0.022(2) -0.0104(19) -0.035(2)
N5 0.041(2) 0.040(2) 0.049(3) -0.016(2) -0.010(2) -0.018(2)
N9 0.048(3) 0.041(2) 0.039(3) 0.0010(19) -0.011(2) -0.020(2)
C23 0.040(3) 0.041(3) 0.035(3) -0.010(2) -0.012(2) -0.014(2)
C2 0.048(3) 0.041(3) 0.032(3) -0.002(2) -0.013(2) -0.024(2)
C48 0.048(3) 0.033(3) 0.043(3) -0.015(2) -0.010(2) -0.013(2)
C51 0.048(3) 0.034(3) 0.040(3) -0.009(2) -0.015(2) -0.016(2)
C30 0.042(3) 0.046(3) 0.053(3) -0.011(3) -0.006(3) -0.021(3)
C60 0.039(3) 0.050(3) 0.037(3) -0.001(2) 0.000(2) -0.018(2)
N1 0.049(3) 0.041(2) 0.034(2) -0.0036(19) -0.006(2) -0.020(2)
C14 0.047(3) 0.047(3) 0.034(3) -0.012(2) -0.002(2) -0.025(2)
C13 0.046(3) 0.056(3) 0.036(3) -0.008(2) -0.011(2) -0.021(3)
C7 0.039(3) 0.037(3) 0.049(3) 0.000(2) -0.015(3) -0.020(2)
C39 0.071(4) 0.049(3) 0.031(3) -0.007(2) 0.001(3) -0.037(3)
C5 0.033(3) 0.038(3) 0.036(3) -0.007(2) -0.011(2) -0.010(2)
C20 0.035(3) 0.045(3) 0.025(3) -0.007(2) -0.006(2) -0.016(2)
C36 0.060(3) 0.045(3) 0.036(3) -0.014(2) -0.002(3) -0.023(3)
C17 0.037(3) 0.037(3) 0.029(3) -0.009(2) -0.006(2) -0.013(2)
C31 0.040(3) 0.039(3) 0.051(3) -0.014(2) -0.003(3) -0.015(2)
C3 0.039(3) 0.040(3) 0.038(3) -0.007(2) -0.005(2) -0.019(2)
O8 0.064(2) 0.065(2) 0.033(2) 0.0051(17) -0.0156(18) -0.041(2)
C4 0.028(3) 0.044(3) 0.041(3) -0.010(2) -0.009(2) -0.007(2)
C25 0.038(3) 0.049(3) 0.039(3) 0.000(2) -0.007(2) -0.022(2)
C50 0.050(3) 0.046(3) 0.050(3) -0.006(2) -0.023(3) -0.017(3)
C34 0.061(4) 0.052(3) 0.037(3) -0.005(3) -0.007(3) -0.029(3)
C35 0.062(4) 0.040(3) 0.041(3) -0.003(2) -0.008(3) -0.023(3)
C24 0.037(3) 0.036(3) 0.039(3) -0.007(2) -0.006(2) -0.016(2)
C55 0.074(4) 0.041(3) 0.046(3) -0.005(2) -0.022(3) -0.031(3)
C59 0.043(3) 0.046(3) 0.031(3) 0.003(2) -0.007(2) -0.017(2)
C52 0.042(3) 0.046(3) 0.032(3) -0.005(2) -0.009(2) -0.021(2)
C54 0.084(4) 0.070(4) 0.028(3) -0.006(3) -0.005(3) -0.052(3)
C53 0.058(3) 0.059(3) 0.042(3) -0.012(3) -0.004(3) -0.035(3)
C9 0.042(3) 0.047(3) 0.043(3) -0.020(2) -0.007(2) -0.014(2)
C44 0.159(7) 0.056(4) 0.057(4) 0.006(3) -0.041(4) -0.058(4)
C15 0.046(3) 0.041(3) 0.032(3) -0.009(2) -0.004(2) -0.020(2)
C45 0.053(3) 0.038(3) 0.073(4) -0.023(3) -0.025(3) 0.002(3)
C33 0.072(4) 0.044(3) 0.041(3) 0.000(2) -0.008(3) -0.031(3)
C27 0.050(3) 0.049(3) 0.086(5) -0.014(3) -0.025(3) -0.011(3)
C11 0.068(4) 0.042(3) 0.056(4) -0.010(3) -0.015(3) -0.029(3)
C56 0.071(4) 0.044(3) 0.046(3) -0.007(2) -0.028(3) -0.022(3)
C29 0.045(3) 0.051(3) 0.071(4) -0.022(3) -0.009(3) -0.021(3)
C58 0.041(3) 0.046(3) 0.071(4) 0.014(3) -0.020(3) -0.013(3)
C49 0.056(3) 0.038(3) 0.051(3) -0.006(2) -0.017(3) -0.021(3)
C28 0.065(4) 0.048(4) 0.099(5) -0.027(3) -0.017(4) -0.022(3)
C12 0.085(4) 0.041(3) 0.050(4) 0.004(3) -0.031(3) -0.025(3)
C46 0.046(3) 0.045(3) 0.071(4) -0.022(3) -0.023(3) -0.011(3)
C47 0.042(3) 0.034(3) 0.065(4) -0.019(3) -0.015(3) -0.010(2)
C37 0.118(5) 0.040(3) 0.063(4) -0.006(3) -0.035(4) -0.029(3)
C57 0.040(3) 0.058(4) 0.081(5) 0.012(3) -0.019(3) -0.019(3)
C38 0.107(5) 0.051(4) 0.048(4) -0.003(3) -0.026(4) -0.027(4)
C43 0.172(8) 0.061(4) 0.064(5) -0.008(3) -0.020(5) -0.071(5)
C8 0.052(3) 0.043(3) 0.036(3) -0.007(2) -0.012(3) -0.017(3)
C32 0.048(3) 0.051(4) 0.074(4) -0.011(3) -0.022(3) -0.018(3)
O14 0.055(2) 0.044(2) 0.089(3) -0.018(2) -0.029(2) -0.0119(19)
O4 0.050(2) 0.087(3) 0.073(3) -0.046(2) -0.002(2) -0.014(2)
O3 0.077(3) 0.096(3) 0.062(3) -0.041(2) -0.011(2) -0.027(2)
N3 0.082(3) 0.054(3) 0.036(3) -0.011(2) 0.004(2) -0.045(3)
C40 0.060(3) 0.053(3) 0.038(3) -0.010(3) -0.002(3) -0.036(3)
O13 0.089(3) 0.078(3) 0.170(5) -0.047(3) -0.080(4) -0.006(3)
C42 0.176(8) 0.104(6) 0.051(4) -0.018(4) 0.014(5) -0.115(6)
N4 0.069(3) 0.054(3) 0.046(3) -0.015(2) -0.001(2) -0.040(2)
C41 0.152(7) 0.103(5) 0.056(4) -0.028(4) 0.018(4) -0.107(5)
N11 0.053(3) 0.037(2) 0.040(3) -0.0099(19) -0.009(2) -0.019(2)
N12 0.056(3) 0.037(2) 0.039(3) -0.0052(19) -0.008(2) -0.022(2)
C66 0.052(3) 0.040(3) 0.041(3) -0.011(2) 0.000(3) -0.022(2)
C65 0.064(4) 0.043(3) 0.039(3) -0.009(2) -0.010(3) -0.029(3)
C63 0.076(4) 0.044(3) 0.055(4) -0.009(3) -0.016(3) -0.030(3)
C64 0.080(4) 0.044(3) 0.050(4) -0.012(3) -0.024(3) -0.022(3)
C68 0.098(5) 0.046(3) 0.037(3) -0.011(3) -0.010(3) -0.033(3)
C67 0.101(5) 0.039(3) 0.047(4) -0.011(3) -0.009(3) -0.030(3)
C62 0.057(3) 0.048(3) 0.034(3) 0.003(2) -0.004(3) -0.022(3)
C61 0.053(3) 0.047(3) 0.046(3) -0.007(3) -0.007(3) -0.019(3)
O1W 0.085(4) 0.084(4) 0.084(4) -0.0219(14) -0.0021(10) -0.0309(17)
O2W 0.176(3) 0.176(3) 0.177(3) -0.0436(12) -0.0024(10) -0.0647(14)
O3W 0.204(4) 0.204(4) 0.202(4) -0.0533(13) -0.0044(10) -0.0713(16)
O4W 0.260(5) 0.258(5) 0.258(5) -0.0653(15) -0.0049(10) -0.0932(19)
O1W' 0.108(9) 0.066(7) 0.122(11) -0.036(7) -0.031(8) -0.030(6)

loop_
_atom_type_symbol
_atom_type_description
_atom_type_scat_dispersion_real
_atom_type_scat_dispersion_imag
_atom_type_scat_source
C C 0.0033 0.0016 'International Tables Vol C Tables 4.2.6.8 and 6.1.1.4'
H H 0.0000 0.0000 'International Tables Vol C Tables 4.2.6.8 and 6.1.1.4'
N N 0.0061 0.0033 'International Tables Vol C Tables 4.2.6.8 and 6.1.1.4'
O O 0.0106 0.0060 'International Tables Vol C Tables 4.2.6.8 and 6.1.1.4'
Zn Zn 0.2839 1.4301 'International Tables Vol C Tables 4.2.6.8 and 6.1.1.4'

loop_
_geom_angle_atom_site_label_1
_geom_angle_atom_site_label_2
_geom_angle_atom_site_label_3
_geom_angle
_geom_angle_site_symmetry_1
_geom_angle_site_symmetry_3
O8 Zn1 O2 119.23(16) . .
O8 Zn1 N1 112.40(15) . .
O2 Zn1 N1 108.09(15) . .
O8 Zn1 N9 94.26(15) . .
O2 Zn1 N9 104.52(15) . .
N1 Zn1 N9 118.07(16) . .
O10 Zn2 O14 111.69(16) . 1_655
O10 Zn2 N4 113.89(16) . 1_554
O14 Zn2 N4 117.93(18) 1_655 1_554
O10 Zn2 N5 108.32(15) . .
O14 Zn2 N5 100.13(15) 1_655 .
N4 Zn2 N5 103.04(16) 1_554 .
O4 Zn3 O6 98.24(16) 2_767 .
O4 Zn3 N11 103.62(17) 2_767 .
O6 Zn3 N11 128.73(16) . .
O4 Zn3 N8 122.83(16) 2_767 2_777
O6 Zn3 N8 102.01(15) . 2_777
N11 Zn3 N8 103.79(16) . 2_777
C21 O12 C25 117.9(4) . .
O7 C16 O6 124.7(5) . .
O7 C16 C14 119.0(5) . .
O6 C16 C14 116.2(4) . .
C52 N7 C54 106.4(4) . .
C52 N7 C51 126.5(4) . .
C54 N7 C51 127.0(4) . .
C5 O5 C9 118.9(3) . .
C35 N2 C33 106.4(4) . .
C35 N2 C36 125.2(4) . .
C33 N2 C36 128.4(4) . .
C16 O6 Zn3 106.2(3) . .
C21 C22 C17 119.6(4) . .
C21 C22 H22 120.2 . .
C17 C22 H22 120.2 . .
C47 N6 C45 107.0(4) . .
C47 N6 C48 126.5(4) . .
C45 N6 C48 126.4(4) . .
C7 O2 Zn1 120.8(3) . .
C2 C1 C6 121.3(4) . .
C2 C1 C7 118.5(4) . .
C6 C1 C7 120.3(5) . .
C19 C18 C17 119.8(4) . .
C19 C18 H18 120.1 . .
C17 C18 H18 120.1 . .
C52 N8 C53 105.4(4) . .
C52 N8 Zn3 126.2(3) . 2_777
C53 N8 Zn3 127.6(3) . 2_777
C22 C21 C20 121.0(4) . .
C22 C21 O12 124.7(4) . .
C20 C21 O12 114.3(4) . .
C18 C19 C20 120.0(4) . .
C18 C19 C24 121.3(4) . .
C20 C19 C24 118.8(4) . .
C11 C10 C15 118.5(4) . .
C11 C10 C9 120.8(4) . .
C15 C10 C9 120.6(4) . .
C5 C6 C1 119.0(5) . .
C5 C6 H6 120.5 . .
C1 C6 H6 120.5 . .
C24 O10 Zn2 127.3(3) . .
C27 C26 C31 118.1(5) . .
C27 C26 C25 121.4(4) . .
C31 C26 C25 120.4(4) . .
C59 N10 C57 105.9(4) . .
C59 N10 C60 126.7(4) . .
C57 N10 C60 127.0(4) . .
C47 N5 C46 105.6(4) . .
C47 N5 Zn2 123.2(3) . .
C46 N5 Zn2 131.1(3) . .
C59 N9 C58 105.1(4) . .
C59 N9 Zn1 124.6(3) . .
C58 N9 Zn1 125.2(3) . .
O9 C23 O8 122.9(4) . .
O9 C23 C17 120.4(5) . .
O8 C23 C17 116.7(4) . .
C1 C2 C3 119.4(4) . .
C1 C2 H2 120.3 . .
C3 C2 H2 120.3 . .
C56 C48 C49 121.2(5) . .
C56 C48 N6 119.6(4) . .
C49 C48 N6 119.2(4) . .
C55 C51 C50 121.4(4) . .
C55 C51 N7 120.2(4) . .
C50 C51 N7 118.4(4) . .
C29 C30 C31 120.1(5) . .
C29 C30 C32 120.0(5) . .
C31 C30 C32 119.8(5) . .
C62 C60 C61 121.2(5) . .
C62 C60 N10 119.7(5) . .
C61 C60 N10 119.0(5) . .
C35 N1 C34 104.9(4) . .
C35 N1 Zn1 124.1(3) . .
C34 N1 Zn1 130.6(3) . .
C13 C14 C15 120.0(4) . .
C13 C14 C16 120.4(4) . .
C15 C14 C16 119.3(4) . .
C14 C13 C12 120.0(5) . .
C14 C13 H13 120.0 . .
C12 C13 H13 120.0 . .
O1 C7 O2 124.8(5) . .
O1 C7 C1 120.4(4) . .
O2 C7 C1 114.8(5) . .
C38 C39 C43 119.0(5) . .
C38 C39 N3 119.5(5) . .
C43 C39 N3 121.4(5) . .
O5 C5 C6 125.2(4) . .
O5 C5 C4 115.1(4) . .
C6 C5 C4 119.7(4) . .
C21 C20 C19 119.8(4) . .
C21 C20 H20 120.1 . .
C19 C20 H20 120.1 . .
C37 C36 C44 120.1(5) . .
C37 C36 N2 120.0(5) . .
C44 C36 N2 119.7(5) . .
C18 C17 C22 119.8(4) . .
C18 C17 C23 119.3(4) . .
C22 C17 C23 120.9(4) . .
C26 C31 C30 120.9(5) . .
C26 C31 H31 119.6 . .
C30 C31 H31 119.6 . .
C4 C3 C2 119.5(5) . .
C4 C3 C8 121.1(4) . .
C2 C3 C8 119.5(4) . .
C23 O8 Zn1 112.3(3) . .
C3 C4 C5 121.1(4) . .
C3 C4 H4 119.4 . .
C5 C4 H4 119.4 . .
O12 C25 C26 105.1(4) . .
O12 C25 H25A 110.7 . .
C26 C25 H25A 110.7 . .
O12 C25 H25B 110.7 . .
C26 C25 H25B 110.7 . .
H25A C25 H25B 108.8 . .
C51 C50 C49 119.3(5) . .
C51 C50 H50 120.3 . .
C49 C50 H50 120.3 . .
C33 C34 N1 109.7(5) . .
C33 C34 H34 125.2 . .
N1 C34 H34 125.2 . .
N1 C35 N2 112.1(4) . .
N1 C35 H35 123.9 . .
N2 C35 H35 123.9 . .
O11 C24 O10 125.6(4) . .
O11 C24 C19 120.0(4) . .
O10 C24 C19 114.4(4) . .
C51 C55 C56 119.6(5) . .
C51 C55 H55 120.2 . .
C56 C55 H55 120.2 . .
N9 C59 N10 112.5(4) . .
N9 C59 H59 123.7 . .
N10 C59 H59 123.7 . .
N8 C52 N7 112.1(4) . .
N8 C52 H52 123.9 . .
N7 C52 H52 123.9 . .
C53 C54 N7 106.7(4) . .
C53 C54 H54 126.7 . .
N7 C54 H54 126.7 . .
C54 C53 N8 109.4(4) . .
C54 C53 H53 125.3 . .
N8 C53 H53 125.3 . .
O5 C9 C10 106.3(4) . .
O5 C9 H9A 110.5 . .
C10 C9 H9A 110.5 . .
O5 C9 H9B 110.5 . .
C10 C9 H9B 110.5 . .
H9A C9 H9B 108.7 . .
C36 C44 C43 119.0(6) . .
C36 C44 H44 120.5 . .
C43 C44 H44 120.5 . .
C14 C15 C10 120.9(4) . .
C14 C15 H15 119.5 . .
C10 C15 H15 119.5 . .
C46 C45 N6 106.2(4) . .
C46 C45 H45 126.9 . .
N6 C45 H45 126.9 . .
C34 C33 N2 106.9(4) . .
C34 C33 H33 126.5 . .
N2 C33 H33 126.5 . .
C26 C27 C28 121.7(5) . .
C26 C27 H27 119.1 . .
C28 C27 H27 119.1 . .
C10 C11 C12 120.5(5) . .
C10 C11 H11 119.8 . .
C12 C11 H11 119.8 . .
C48 C56 C55 119.0(5) . .
C48 C56 H56 120.5 . .
C55 C56 H56 120.5 . .
C30 C29 C28 120.0(5) . .
C30 C29 H29 120.0 . .
C28 C29 H29 120.0 . .
C57 C58 N9 109.4(4) . .
C57 C58 H58 125.3 . .
N9 C58 H58 125.3 . .
C48 C49 C50 119.4(5) . .
C48 C49 H49 120.3 . .
C50 C49 H49 120.3 . .
C29 C28 C27 119.0(5) . .
C29 C28 H28 120.5 . .
C27 C28 H28 120.5 . .
C13 C12 C11 120.0(5) . .
C13 C12 H12 120.0 . .
C11 C12 H12 120.0 . .
C45 C46 N5 109.5(4) . .
C45 C46 H46 125.3 . .
N5 C46 H46 125.3 . .
N5 C47 N6 111.6(4) . .
N5 C47 H47 124.2 . .
N6 C47 H47 124.2 . .
C36 C37 C38 120.5(5) . .
C36 C37 H37 119.8 . .
C38 C37 H37 119.8 . .
C58 C57 N10 107.1(5) . .
C58 C57 H57 126.5 . .
N10 C57 H57 126.5 . .
C39 C38 C37 120.7(5) . .
C39 C38 H38 119.6 . .
C37 C38 H38 119.6 . .
C39 C43 C44 120.6(6) . .
C39 C43 H43 119.7 . .
C44 C43 H43 119.7 . .
O3 C8 O4 123.8(5) . .
O3 C8 C3 119.6(5) . .
O4 C8 C3 116.6(5) . .
O13 C32 O14 123.0(5) . .
O13 C32 C30 119.2(5) . .
O14 C32 C30 117.7(5) . .
C32 O14 Zn2 106.8(3) . 1_455
C8 O4 Zn3 116.2(3) . 2_767
C40 N3 C42 106.4(4) . .
C40 N3 C39 125.4(4) . .
C42 N3 C39 128.0(4) . .
N4 C40 N3 111.7(4) . .
N4 C40 H40 124.2 . .
N3 C40 H40 124.2 . .
C41 C42 N3 106.1(5) . .
C41 C42 H42 126.9 . .
N3 C42 H42 126.9 . .
C40 N4 C41 105.9(5) . .
C40 N4 Zn2 123.2(4) . 1_556
C41 N4 Zn2 130.8(4) . 1_556
C42 C41 N4 109.8(5) . .
C42 C41 H41 125.1 . .
N4 C41 H41 125.1 . .
C65 N11 C64 104.9(4) . .
C65 N11 Zn3 121.8(3) . .
C64 N11 Zn3 132.0(3) . .
C65 N12 C63 106.5(4) . .
C65 N12 C66 126.3(4) . .
C63 N12 C66 127.1(4) . .
C68 C66 C67 119.7(5) . .
C68 C66 N12 120.4(5) . .
C67 C66 N12 119.9(4) . .
N11 C65 N12 112.3(4) . .
N11 C65 H65 123.9 . .
N12 C65 H65 123.9 . .
C64 C63 N12 106.7(5) . .
C64 C63 H63 126.6 . .
N12 C63 H63 126.6 . .
C63 C64 N11 109.5(5) . .
C63 C64 H64 125.2 . .
N11 C64 H64 125.2 . .
C66 C68 C67 120.7(5) . 2_777
C66 C68 H68 119.7 . .
C67 C68 H68 119.7 2_777 .
C66 C67 C68 119.7(5) . 2_777
C66 C67 H67 120.2 . .
C68 C67 H67 120.2 2_777 .
C60 C62 C61 119.3(5) . 2_567
C60 C62 H62 120.4 . .
C61 C62 H62 120.4 2_567 .
C62 C61 C60 119.5(5) 2_567 .
C62 C61 H61 120.3 2_567 .
C60 C61 H61 120.3 . .

loop_
_geom_bond_atom_site_label_1
_geom_bond_atom_site_label_2
_geom_bond_distance
_geom_bond_site_symmetry_2
Zn1 O8 1.933(3) .
Zn1 O2 1.950(3) .
Zn1 N1 2.000(4) .
Zn1 N9 2.057(4) .
Zn2 O10 1.926(3) .
Zn2 O14 1.964(3) 1_655
Zn2 N4 2.009(4) 1_554
Zn2 N5 2.011(4) .
Zn3 O4 1.965(4) 2_767
Zn3 O6 1.967(3) .
Zn3 N11 2.010(4) .
Zn3 N8 2.032(4) 2_777
O12 C21 1.382(5) .
O12 C25 1.435(5) .
C16 O7 1.224(6) .
C16 O6 1.271(6) .
C16 C14 1.521(6) .
O11 C24 1.228(5) .
N7 C52 1.333(6) .
N7 C54 1.372(6) .
N7 C51 1.437(5) .
O5 C5 1.369(5) .
O5 C9 1.441(5) .
N2 C35 1.337(6) .
N2 C33 1.378(6) .
N2 C36 1.432(6) .
C22 C21 1.364(6) .
C22 C17 1.399(6) .
C22 H22 0.9300 .
O1 C7 1.233(6) .
N6 C47 1.337(6) .
N6 C45 1.375(6) .
N6 C48 1.447(6) .
O2 C7 1.277(6) .
C1 C2 1.386(7) .
C1 C6 1.390(6) .
C1 C7 1.518(6) .
C18 C19 1.379(6) .
C18 C17 1.397(6) .
C18 H18 0.9300 .
N8 C52 1.322(5) .
N8 C53 1.366(6) .
N8 Zn3 2.032(4) 2_777
C21 C20 1.381(6) .
C19 C20 1.392(6) .
C19 C24 1.503(6) .
C10 C11 1.381(6) .
C10 C15 1.388(6) .
C10 C9 1.500(6) .
C6 C5 1.390(6) .
C6 H6 0.9300 .
O10 C24 1.287(5) .
C26 C27 1.369(7) .
C26 C31 1.376(6) .
C26 C25 1.497(6) .
N10 C59 1.331(6) .
N10 C57 1.368(6) .
N10 C60 1.447(6) .
O9 C23 1.231(5) .
N5 C47 1.314(6) .
N5 C46 1.377(6) .
N9 C59 1.308(5) .
N9 C58 1.369(6) .
C23 O8 1.285(6) .
C23 C17 1.491(6) .
C2 C3 1.397(6) .
C2 H2 0.9300 .
C48 C56 1.371(6) .
C48 C49 1.379(6) .
C51 C55 1.362(6) .
C51 C50 1.379(6) .
C30 C29 1.369(7) .
C30 C31 1.399(6) .
C30 C32 1.513(7) .
C60 C62 1.363(7) .
C60 C61 1.380(7) .
N1 C35 1.309(6) .
N1 C34 1.389(6) .
C14 C13 1.362(6) .
C14 C15 1.387(6) .
C13 C12 1.381(7) .
C13 H13 0.9300 .
C39 C38 1.345(7) .
C39 C43 1.372(8) .
C39 N3 1.430(6) .
C5 C4 1.393(6) .
C20 H20 0.9300 .
C36 C37 1.350(7) .
C36 C44 1.365(7) .
C31 H31 0.9300 .
C3 C4 1.377(6) .
C3 C8 1.499(7) .
C4 H4 0.9300 .
C25 H25A 0.9700 .
C25 H25B 0.9700 .
C50 C49 1.381(6) .
C50 H50 0.9300 .
C34 C33 1.327(7) .
C34 H34 0.9300 .
C35 H35 0.9300 .
C55 C56 1.396(6) .
C55 H55 0.9300 .
C59 H59 0.9300 .
C52 H52 0.9300 .
C54 C53 1.356(7) .
C54 H54 0.9300 .
C53 H53 0.9300 .
C9 H9A 0.9700 .
C9 H9B 0.9700 .
C44 C43 1.391(8) .
C44 H44 0.9300 .
C15 H15 0.9300 .
C45 C46 1.349(7) .
C45 H45 0.9300 .
C33 H33 0.9300 .
C27 C28 1.407(7) .
C27 H27 0.9300 .
C11 C12 1.389(7) .
C11 H11 0.9300 .
C56 H56 0.9300 .
C29 C28 1.371(7) .
C29 H29 0.9300 .
C58 C57 1.339(7) .
C58 H58 0.9300 .
C49 H49 0.9300 .
C28 H28 0.9300 .
C12 H12 0.9300 .
C46 H46 0.9300 .
C47 H47 0.9300 .
C37 C38 1.378(7) .
C37 H37 0.9300 .
C57 H57 0.9300 .
C38 H38 0.9300 .
C43 H43 0.9300 .
C8 O3 1.235(6) .
C8 O4 1.243(6) .
C32 O13 1.216(6) .
C32 O14 1.258(6) .
O14 Zn2 1.964(3) 1_455
O4 Zn3 1.965(4) 2_767
N3 C40 1.331(6) .
N3 C42 1.377(6) .
C40 N4 1.305(6) .
C40 H40 0.9300 .
C42 C41 1.338(8) .
C42 H42 0.9300 .
N4 C41 1.356(6) .
N4 Zn2 2.009(4) 1_556
C41 H41 0.9300 .
N11 C65 1.308(6) .
N11 C64 1.380(6) .
N12 C65 1.336(6) .
N12 C63 1.366(6) .
N12 C66 1.426(6) .
C66 C68 1.356(7) .
C66 C67 1.377(7) .
C65 H65 0.9300 .
C63 C64 1.341(7) .
C63 H63 0.9300 .
C64 H64 0.9300 .
C68 C67 1.390(7) 2_777
C68 H68 0.9300 .
C67 C68 1.390(7) 2_777
C67 H67 0.9300 .
C62 C61 1.377(6) 2_567
C62 H62 0.9300 .
C61 C62 1.377(6) 2_567
C61 H61 0.9300 .
O1W O1W' 0.858(14) .

loop_
_geom_torsion_atom_site_label_1
_geom_torsion_atom_site_label_2
_geom_torsion_atom_site_label_3
_geom_torsion_atom_site_label_4
_geom_torsion
_geom_torsion_site_symmetry_1
_geom_torsion_site_symmetry_4
O7 C16 O6 Zn3 -18.5(7) . .
C14 C16 O6 Zn3 160.2(3) . .
O4 Zn3 O6 C16 -68.1(4) 2_767 .
N11 Zn3 O6 C16 46.8(4) . .
N8 Zn3 O6 C16 165.7(3) 2_777 .
O8 Zn1 O2 C7 -168.0(3) . .
N1 Zn1 O2 C7 62.1(4) . .
N9 Zn1 O2 C7 -64.5(4) . .
C17 C22 C21 C20 -0.8(7) . .
C17 C22 C21 O12 179.7(4) . .
C25 O12 C21 C22 1.9(7) . .
C25 O12 C21 C20 -177.6(4) . .
C17 C18 C19 C20 0.7(6) . .
C17 C18 C19 C24 -179.5(4) . .
C2 C1 C6 C5 1.1(6) . .
C7 C1 C6 C5 -177.6(4) . .
O14 Zn2 O10 C24 -86.7(4) 1_655 .
N4 Zn2 O10 C24 50.0(4) 1_554 .
N5 Zn2 O10 C24 164.0(4) . .
O10 Zn2 N5 C47 127.6(4) . .
O14 Zn2 N5 C47 10.5(4) 1_655 .
N4 Zn2 N5 C47 -111.4(4) 1_554 .
O10 Zn2 N5 C46 -57.4(5) . .
O14 Zn2 N5 C46 -174.5(5) 1_655 .
N4 Zn2 N5 C46 63.5(5) 1_554 .
O8 Zn1 N9 C59 125.0(4) . .
O2 Zn1 N9 C59 3.3(5) . .
N1 Zn1 N9 C59 -116.8(4) . .
O8 Zn1 N9 C58 -26.2(5) . .
O2 Zn1 N9 C58 -147.8(4) . .
N1 Zn1 N9 C58 92.1(5) . .
C6 C1 C2 C3 -0.6(7) . .
C7 C1 C2 C3 178.2(4) . .
C47 N6 C48 C56 139.6(6) . .
C45 N6 C48 C56 -43.0(8) . .
C47 N6 C48 C49 -39.0(8) . .
C45 N6 C48 C49 138.4(6) . .
C52 N7 C51 C55 142.4(5) . .
C54 N7 C51 C55 -41.7(8) . .
C52 N7 C51 C50 -38.6(7) . .
C54 N7 C51 C50 137.3(5) . .
C59 N10 C60 C62 -119.0(6) . .
C57 N10 C60 C62 52.7(8) . .
C59 N10 C60 C61 59.0(7) . .
C57 N10 C60 C61 -129.3(6) . .
O8 Zn1 N1 C35 -178.7(4) . .
O2 Zn1 N1 C35 -45.1(4) . .
N9 Zn1 N1 C35 73.2(4) . .
O8 Zn1 N1 C34 -6.5(5) . .
O2 Zn1 N1 C34 127.1(4) . .
N9 Zn1 N1 C34 -114.6(4) . .
O7 C16 C14 C13 165.4(5) . .
O6 C16 C14 C13 -13.3(7) . .
O7 C16 C14 C15 -8.3(7) . .
O6 C16 C14 C15 173.0(5) . .
C15 C14 C13 C12 -1.5(8) . .
C16 C14 C13 C12 -175.1(5) . .
Zn1 O2 C7 O1 3.9(6) . .
Zn1 O2 C7 C1 -174.9(3) . .
C2 C1 C7 O1 172.0(4) . .
C6 C1 C7 O1 -9.2(7) . .
C2 C1 C7 O2 -9.2(6) . .
C6 C1 C7 O2 169.6(4) . .
C9 O5 C5 C6 -2.4(7) . .
C9 O5 C5 C4 177.9(4) . .
C1 C6 C5 O5 179.9(4) . .
C1 C6 C5 C4 -0.5(6) . .
C22 C21 C20 C19 0.0(7) . .
O12 C21 C20 C19 179.5(4) . .
C18 C19 C20 C21 0.1(7) . .
C24 C19 C20 C21 -179.7(4) . .
C35 N2 C36 C37 12.4(8) . .
C33 N2 C36 C37 -169.1(6) . .
C35 N2 C36 C44 -162.3(6) . .
C33 N2 C36 C44 16.2(9) . .
C19 C18 C17 C22 -1.6(7) . .
C19 C18 C17 C23 -179.9(4) . .
C21 C22 C17 C18 1.6(7) . .
C21 C22 C17 C23 179.9(4) . .
O9 C23 C17 C18 -14.3(7) . .
O8 C23 C17 C18 164.7(4) . .
O9 C23 C17 C22 167.4(5) . .
O8 C23 C17 C22 -13.6(7) . .
C27 C26 C31 C30 -2.2(8) . .
C25 C26 C31 C30 174.5(5) . .
C29 C30 C31 C26 2.6(8) . .
C32 C30 C31 C26 -175.5(5) . .
C1 C2 C3 C4 -0.6(7) . .
C1 C2 C3 C8 179.2(4) . .
O9 C23 O8 Zn1 4.1(6) . .
C17 C23 O8 Zn1 -174.9(3) . .
O2 Zn1 O8 C23 -70.7(4) . .
N1 Zn1 O8 C23 57.3(4) . .
N9 Zn1 O8 C23 -179.9(3) . .
C2 C3 C4 C5 1.2(7) . .
C8 C3 C4 C5 -178.6(4) . .
O5 C5 C4 C3 179.0(4) . .
C6 C5 C4 C3 -0.7(7) . .
C21 O12 C25 C26 179.5(4) . .
C27 C26 C25 O12 101.1(6) . .
C31 C26 C25 O12 -75.5(6) . .
C55 C51 C50 C49 -1.7(8) . .
N7 C51 C50 C49 179.3(5) . .
C35 N1 C34 C33 -0.4(6) . .
Zn1 N1 C34 C33 -173.7(4) . .
C34 N1 C35 N2 -0.1(6) . .
Zn1 N1 C35 N2 173.7(3) . .
C33 N2 C35 N1 0.5(6) . .
C36 N2 C35 N1 179.3(5) . .
Zn2 O10 C24 O11 -37.1(7) . .
Zn2 O10 C24 C19 142.6(3) . .
C18 C19 C24 O11 153.2(4) . .
C20 C19 C24 O11 -27.0(6) . .
C18 C19 C24 O10 -26.5(6) . .
C20 C19 C24 O10 153.3(4) . .
C50 C51 C55 C56 -0.4(8) . .
N7 C51 C55 C56 178.5(5) . .
C58 N9 C59 N10 -0.4(6) . .
Zn1 N9 C59 N10 -156.3(3) . .
C57 N10 C59 N9 0.1(6) . .
C60 N10 C59 N9 173.3(5) . .
C53 N8 C52 N7 0.8(5) . .
Zn3 N8 C52 N7 -169.7(3) 2_777 .
C54 N7 C52 N8 -0.6(6) . .
C51 N7 C52 N8 176.0(4) . .
C52 N7 C54 C53 0.1(6) . .
C51 N7 C54 C53 -176.5(4) . .
N7 C54 C53 N8 0.4(6) . .
C52 N8 C53 C54 -0.8(6) . .
Zn3 N8 C53 C54 169.6(4) 2_777 .
C5 O5 C9 C10 -176.3(4) . .
C11 C10 C9 O5 -72.5(6) . .
C15 C10 C9 O5 105.0(5) . .
C37 C36 C44 C43 3.2(11) . .
N2 C36 C44 C43 177.9(6) . .
C13 C14 C15 C10 1.1(7) . .
C16 C14 C15 C10 174.8(4) . .
C11 C10 C15 C14 0.1(7) . .
C9 C10 C15 C14 -177.4(5) . .
C47 N6 C45 C46 -1.9(6) . .
C48 N6 C45 C46 -179.7(5) . .
N1 C34 C33 N2 0.7(6) . .
C35 N2 C33 C34 -0.7(6) . .
C36 N2 C33 C34 -179.4(5) . .
C31 C26 C27 C28 1.4(9) . .
C25 C26 C27 C28 -175.3(5) . .
C15 C10 C11 C12 -0.9(8) . .
C9 C10 C11 C12 176.6(5) . .
C49 C48 C56 C55 -0.4(8) . .
N6 C48 C56 C55 -179.0(5) . .
C51 C55 C56 C48 1.5(8) . .
C31 C30 C29 C28 -2.1(9) . .
C32 C30 C29 C28 176.0(5) . .
C59 N9 C58 C57 0.5(7) . .
Zn1 N9 C58 C57 156.2(4) . .
C56 C48 C49 C50 -1.7(8) . .
N6 C48 C49 C50 176.9(5) . .
C51 C50 C49 C48 2.8(8) . .
C30 C29 C28 C27 1.3(9) . .
C26 C27 C28 C29 -0.9(10) . .
C14 C13 C12 C11 0.7(9) . .
C10 C11 C12 C13 0.6(9) . .
N6 C45 C46 N5 1.9(7) . .
C47 N5 C46 C45 -1.3(7) . .
Zn2 N5 C46 C45 -176.9(4) . .
C46 N5 C47 N6 0.1(6) . .
Zn2 N5 C47 N6 176.2(3) . .
C45 N6 C47 N5 1.1(6) . .
C48 N6 C47 N5 178.9(5) . .
C44 C36 C37 C38 -1.4(10) . .
N2 C36 C37 C38 -176.0(6) . .
N9 C58 C57 N10 -0.5(7) . .
C59 N10 C57 C58 0.2(7) . .
C60 N10 C57 C58 -172.9(5) . .
C43 C39 C38 C37 3.7(10) . .
N3 C39 C38 C37 179.4(6) . .
C36 C37 C38 C39 -2.1(11) . .
C38 C39 C43 C44 -1.8(11) . .
N3 C39 C43 C44 -177.4(6) . .
C36 C44 C43 C39 -1.6(12) . .
C4 C3 C8 O3 146.7(5) . .
C2 C3 C8 O3 -33.1(7) . .
C4 C3 C8 O4 -33.5(7) . .
C2 C3 C8 O4 146.7(5) . .
C29 C30 C32 O13 -4.2(9) . .
C31 C30 C32 O13 173.9(6) . .
C29 C30 C32 O14 177.0(5) . .
C31 C30 C32 O14 -4.9(8) . .
O13 C32 O14 Zn2 0.4(8) . 1_455
C30 C32 O14 Zn2 179.3(4) . 1_455
O3 C8 O4 Zn3 3.9(7) . 2_767
C3 C8 O4 Zn3 -175.8(3) . 2_767
C38 C39 N3 C40 -36.7(9) . .
C43 C39 N3 C40 138.8(6) . .
C38 C39 N3 C42 147.7(7) . .
C43 C39 N3 C42 -36.7(10) . .
C42 N3 C40 N4 -2.0(7) . .
C39 N3 C40 N4 -178.3(5) . .
C40 N3 C42 C41 0.7(8) . .
C39 N3 C42 C41 176.9(6) . .
N3 C40 N4 C41 2.4(7) . .
N3 C40 N4 Zn2 180.0(4) . 1_556
N3 C42 C41 N4 0.8(9) . .
C40 N4 C41 C42 -1.9(9) . .
Zn2 N4 C41 C42 -179.2(5) 1_556 .
O4 Zn3 N11 C65 43.4(4) 2_767 .
O6 Zn3 N11 C65 -69.1(5) . .
N8 Zn3 N11 C65 172.7(4) 2_777 .
O4 Zn3 N11 C64 -121.4(5) 2_767 .
O6 Zn3 N11 C64 126.0(5) . .
N8 Zn3 N11 C64 7.9(5) 2_777 .
C65 N12 C66 C68 160.5(5) . .
C63 N12 C66 C68 -18.0(8) . .
C65 N12 C66 C67 -18.3(8) . .
C63 N12 C66 C67 163.2(6) . .
C64 N11 C65 N12 -0.2(6) . .
Zn3 N11 C65 N12 -168.6(3) . .
C63 N12 C65 N11 0.1(6) . .
C66 N12 C65 N11 -178.7(5) . .
C65 N12 C63 C64 0.1(6) . .
C66 N12 C63 C64 178.8(5) . .
N12 C63 C64 N11 -0.2(7) . .
C65 N11 C64 C63 0.2(6) . .
Zn3 N11 C64 C63 166.9(4) . .
C67 C66 C68 C67 0.5(10) . 2_777
N12 C66 C68 C67 -178.4(5) . 2_777
C68 C66 C67 C68 -0.5(10) . 2_777
N12 C66 C67 C68 178.4(5) . 2_777
C61 C60 C62 C61 -0.6(9) . 2_567
N10 C60 C62 C61 177.3(4) . 2_567
C62 C60 C61 C62 0.6(9) . 2_567
N10 C60 C61 C62 -177.3(4) . 2_567
